data_1526096
loop_
_publ_author_name
'Murashova, E.V.'
'Chudinova, N.N.'

_publ_section_title
;
 Synthesis and crystal structure of the double polyphosphate Cs Mn (P O3)4
;
_journal_name_full 'Neorganicheskie Materialy'
_journal_page_first 1512
_journal_page_last 1515
_journal_volume 36
_journal_year 2000
_chemical_formula_sum 'Cs Mn O12 P4'
_chemical_name_systematic 'Cs Mn (P O3)4'
_space_group_IT_number 4
_symmetry_space_group_name_Hall 'P 2yb'
_symmetry_space_group_name_H-M 'P 1 21 1'
_cell_angle_alpha 90
_cell_angle_beta 102.11
_cell_angle_gamma 90
_cell_formula_units_Z 2
_cell_length_a 5.212
_cell_length_b 13.581
_cell_length_c 7.394
_cell_volume 511.731
_citation_journal_id_ASTM NMATEI
_cod_data_source_file Murashova_NMATEI_2000_373.cif
_cod_data_source_block Cs1Mn1O12P4
_cod_original_cell_volume 511.7313
_cod_original_formula_sum 'Cs1 Mn1 O12 P4'
_cod_database_code 1526096

loop_
_symmetry_equiv_pos_as_xyz
x,y,z
-x,y+1/2,-z

loop_
_atom_site_label
_atom_site_type_symbol
_atom_site_fract_x
_atom_site_fract_y
_atom_site_fract_z
_atom_site_occupancy
_atom_site_U_iso_or_equiv
O5 O-2 0.261 0.8955 0.524 1 0.0
O11 O-2 0.366 0.7594 0.2539 1 0.0
O10 O-2 0.056 0.7284 0.9511 1 0.0
O7 O-2 0.024 0.888 0.7855 1 0.0
Cs1 Cs+1 0.3797 0 0.16649 1 0.0
Mn1 Mn+3 0.499 0.26524 0.4862 1 0.0
O6 O-2 0.781 0.8437 0.4664 1 0.0
P2 P+5 0.0016 -0.0948 0.5711 1 0.0
O12 O-2 0.343 0.5912 0.0919 1 0.0
O9 O-2 0.832 0.8754 0.0691 1 0.0
O2 O-2 0.257 0.1333 0.4984 1 0.0
O4 O-2 0.03 0.1522 0.764 1 0.0
O8 O-2 0.625 0.7796 0.7736 1 0.0
O3 O-2 0.772 0.1818 0.4394 1 0.0
O1 O-2 0.8962 0.0148 0.5394 1 0.0
P3 P+5 0.8618 0.8212 0.9036 1 0.0
P4 P+5 0.2109 0.68 0.1366 1 0.0
P1 P+5 -0.0001 0.1253 0.5529 1 0.0
